data_8103081
loop_
_publ_author_name
'Ling-Dong Wang'
'Cheng-Tao Feng'
'Jian Liu'
'Yu-Gang Yan'
'Shao-Hua Li'

_publ_section_title
;
 Crystal structure of
 N-(2-methyl-1-(5-thioxo-4,5-dihydro-1,3,4-oxadiazol-2-yl)propyl)benzamide,
 C13H15N3O2S
;
_journal_issue 1
_journal_name_full 'Zeitschrift f\"ur Kristallographie - New Crystal Structures'
_journal_page_first 45
_journal_volume 226
_journal_year 2011
_chemical_absolute_configuration unk
_chemical_formula_moiety 'C13 H15 N3 O2 S'
_chemical_formula_sum 'C13 H15 N3 O2 S'
_chemical_formula_weight 277.34
_chemical_name_systematic
;
N-(2-methyl-1-(5-thioxo-4,5-dihydro-1,3,4-oxadiazol-2-yl)propyl)benzamide
;
_space_group_IT_number 4
_symmetry_cell_setting monoclinic
_symmetry_space_group_name_Hall 'P 2yb'
_symmetry_space_group_name_H-M 'P 1 21 1'
_atom_sites_solution_hydrogens geom
_atom_sites_solution_primary direct
_atom_sites_solution_secondary difmap
_audit_creation_method SHELXL-97
_audit_update_record
;
2010-09-10 # Formatted by publCIF
;
_cell_angle_alpha 90.00
_cell_angle_beta 114.4660(10)
_cell_angle_gamma 90.00
_cell_formula_units_Z 2
_cell_length_a 9.0513(10)
_cell_length_b 9.5851(12)
_cell_length_c 9.1530(11)
_cell_measurement_reflns_used 986
_cell_measurement_temperature 298(2)
_cell_measurement_theta_max 21.805
_cell_measurement_theta_min 2.445
_cell_volume 722.79(15)
_computing_cell_refinement 'Bruker SMART'
_computing_data_collection 'Bruker SMART'
_computing_data_reduction 'Bruker SHELXTL'
_computing_molecular_graphics 'Bruker SHELXTL'
_computing_publication_material 'Bruker SHELXTL'
_computing_structure_refinement 'SHELXL-97 (Sheldrick, 1997)'
_computing_structure_solution 'SHELXS-97 (Sheldrick, 1990)'
_diffrn_ambient_temperature 298(2)
_diffrn_measured_fraction_theta_full 0.994
_diffrn_measured_fraction_theta_max 0.994
_diffrn_measurement_device_type 'CCD area detector'
_diffrn_measurement_method 'phi and omega scans'
_diffrn_radiation_monochromator graphite
_diffrn_radiation_source 'fine-focus sealed tube'
_diffrn_radiation_type MoK\a
_diffrn_radiation_wavelength 0.71073
_diffrn_reflns_av_R_equivalents 0.0263
_diffrn_reflns_av_sigmaI/netI 0.0614
_diffrn_reflns_limit_h_max 10
_diffrn_reflns_limit_h_min -9
_diffrn_reflns_limit_k_max 11
_diffrn_reflns_limit_k_min -11
_diffrn_reflns_limit_l_max 10
_diffrn_reflns_limit_l_min -10
_diffrn_reflns_number 3677
_diffrn_reflns_theta_full 25.01
_diffrn_reflns_theta_max 25.01
_diffrn_reflns_theta_min 2.44
_exptl_absorpt_coefficient_mu 0.225
_exptl_absorpt_correction_T_max 0.9713
_exptl_absorpt_correction_T_min 0.9054
_exptl_absorpt_correction_type multi-scan
_exptl_absorpt_process_details sadabs
_exptl_crystal_colour colourless
_exptl_crystal_density_diffrn 1.274
_exptl_crystal_density_method 'not measured'
_exptl_crystal_description needle
_exptl_crystal_F_000 292
_exptl_crystal_size_max 0.45
_exptl_crystal_size_mid 0.17
_exptl_crystal_size_min 0.13
_refine_diff_density_max 0.145
_refine_diff_density_min -0.122
_refine_diff_density_rms 0.027
_refine_ls_abs_structure_details 'Flack H D (1983), Acta Cryst. A39, 876-881'
_refine_ls_abs_structure_Flack -0.04(8)
_refine_ls_extinction_method none
_refine_ls_goodness_of_fit_ref 1.017
_refine_ls_hydrogen_treatment constr
_refine_ls_matrix_type full
_refine_ls_number_parameters 174
_refine_ls_number_reflns 2346
_refine_ls_number_restraints 1
_refine_ls_restrained_S_all 1.017
_refine_ls_R_factor_all 0.0661
_refine_ls_R_factor_gt 0.0395
_refine_ls_shift/su_max 0.000
_refine_ls_shift/su_mean 0.000
_refine_ls_structure_factor_coef Fsqd
_refine_ls_weighting_details 'calc w=1/[\s^2^(Fo^2^)+(0.0023P)^2^+0.0000P] where P=(Fo^2^+2Fc^2^)/3'
_refine_ls_weighting_scheme calc
_refine_ls_wR_factor_gt 0.0465
_refine_ls_wR_factor_ref 0.0503
_reflns_number_gt 1578
_reflns_number_total 2346
_reflns_threshold_expression >2sigma(I)
_cod_data_source_file 1267-3263.cff
_cod_data_source_block 100531f
_cod_original_sg_symbol_H-M P2(1)
_cod_database_code 8103081

loop_
_symmetry_equiv_pos_as_xyz
'x, y, z'
'-x, y+1/2, -z'

loop_
_atom_site_label
_atom_site_type_symbol
_atom_site_fract_x
_atom_site_fract_y
_atom_site_fract_z
_atom_site_U_iso_or_equiv
_atom_site_adp_type
_atom_site_occupancy
_atom_site_symmetry_multiplicity
_atom_site_calc_flag
_atom_site_refinement_flags
N1 N 0.6797(3) 0.0992(3) 0.0521(3) 0.0585(7) Uani 1 1 d .
H1 H 0.6099 0.0498 -0.0235 0.070 Uiso 1 1 calc R
N2 N 0.6964(3) 0.2415(3) 0.0405(3) 0.0587(7) Uani 1 1 d .
N3 N 0.8500(3) 0.4586(2) 0.3662(2) 0.0535(7) Uani 1 1 d .
H3 H 0.9242 0.4500 0.4620 0.064 Uiso 1 1 calc R
O1 O 0.8726(2) 0.1605(2) 0.27371(19) 0.0545(5) Uani 1 1 d .
O2 O 0.5969(2) 0.5260(2) 0.2065(2) 0.0705(6) Uani 1 1 d .
S1 S 0.81023(10) -0.11287(10) 0.26314(9) 0.0742(3) Uani 1 1 d .
C1 C 0.7827(3) 0.0459(3) 0.1921(3) 0.0508(8) Uani 1 1 d .
C2 C 0.8135(3) 0.2742(4) 0.1736(3) 0.0510(8) Uani 1 1 d .
C3 C 0.8825(3) 0.4157(3) 0.2286(3) 0.0531(9) Uani 1 1 d .
H3A H 0.8251 0.4809 0.1408 0.064 Uiso 1 1 calc R
C4 C 1.0643(3) 0.4247(3) 0.2651(3) 0.0597(9) Uani 1 1 d .
H4 H 1.1243 0.3625 0.3553 0.072 Uiso 1 1 calc R
C5 C 1.1271(4) 0.5731(3) 0.3119(4) 0.0898(13) Uani 1 1 d .
H5A H 1.2392 0.5776 0.3295 0.135 Uiso 1 1 calc R
H5B H 1.1167 0.5991 0.4085 0.135 Uiso 1 1 calc R
H5C H 1.0649 0.6361 0.2271 0.135 Uiso 1 1 calc R
C6 C 1.0913(3) 0.3759(4) 0.1183(3) 0.0887(11) Uani 1 1 d .
H6A H 1.0284 0.4329 0.0274 0.133 Uiso 1 1 calc R
H6B H 1.0580 0.2804 0.0953 0.133 Uiso 1 1 calc R
H6C H 1.2042 0.3840 0.1403 0.133 Uiso 1 1 calc R
C7 C 0.7035(3) 0.5117(3) 0.3423(3) 0.0510(8) Uani 1 1 d .
C8 C 0.6766(3) 0.5461(3) 0.4886(3) 0.0499(8) Uani 1 1 d .
C9 C 0.7318(3) 0.4625(3) 0.6221(4) 0.0694(10) Uani 1 1 d .
H9 H 0.7978 0.3866 0.6273 0.083 Uiso 1 1 calc R
C10 C 0.6907(4) 0.4896(5) 0.7500(4) 0.0859(12) Uani 1 1 d .
H10 H 0.7229 0.4291 0.8371 0.103 Uiso 1 1 calc R
C11 C 0.6018(4) 0.6071(5) 0.7457(5) 0.0997(16) Uani 1 1 d .
H11 H 0.5762 0.6278 0.8317 0.120 Uiso 1 1 calc R
C12 C 0.5509(4) 0.6939(5) 0.6149(5) 0.0939(13) Uani 1 1 d .
H12 H 0.4926 0.7741 0.6137 0.113 Uiso 1 1 calc R
C13 C 0.5852(3) 0.6634(4) 0.4851(4) 0.0699(10) Uani 1 1 d .
H13 H 0.5473 0.7212 0.3955 0.084 Uiso 1 1 calc R

loop_
_atom_site_aniso_label
_atom_site_aniso_U_11
_atom_site_aniso_U_22
_atom_site_aniso_U_33
_atom_site_aniso_U_23
_atom_site_aniso_U_13
_atom_site_aniso_U_12
N1 0.0532(17) 0.063(2) 0.0433(15) -0.0073(13) 0.0042(12) -0.0120(15)
N2 0.0539(17) 0.064(2) 0.0422(16) 0.0006(15) 0.0041(13) -0.0068(16)
N3 0.0453(15) 0.0651(18) 0.0358(14) 0.0013(12) 0.0023(11) 0.0055(13)
O1 0.0543(13) 0.0563(15) 0.0379(12) 0.0010(11) 0.0042(9) -0.0056(12)
O2 0.0495(13) 0.0837(17) 0.0500(12) 0.0097(14) -0.0079(10) 0.0146(13)
S1 0.0746(6) 0.0655(6) 0.0658(6) 0.0006(5) 0.0125(4) -0.0108(6)
C1 0.0409(18) 0.060(2) 0.0459(18) -0.0089(19) 0.0123(15) -0.0055(17)
C2 0.0451(19) 0.067(3) 0.0340(18) -0.0040(18) 0.0097(15) -0.0016(18)
C3 0.0494(19) 0.059(3) 0.0392(17) 0.0012(15) 0.0063(14) -0.0009(17)
C4 0.050(2) 0.066(3) 0.0532(19) 0.0016(17) 0.0121(15) -0.0035(17)
C5 0.088(3) 0.083(3) 0.099(3) -0.012(2) 0.040(2) -0.027(2)
C6 0.071(2) 0.121(3) 0.080(2) -0.011(3) 0.0380(18) -0.016(3)
C7 0.046(2) 0.045(2) 0.0501(19) 0.0066(17) 0.0084(16) 0.0024(17)
C8 0.0395(19) 0.049(2) 0.0515(19) 0.0039(18) 0.0092(15) 0.0011(17)
C9 0.071(2) 0.069(3) 0.062(2) 0.0108(19) 0.0210(19) 0.012(2)
C10 0.087(3) 0.108(4) 0.060(2) 0.014(2) 0.027(2) -0.004(3)
C11 0.067(3) 0.158(5) 0.083(3) -0.012(3) 0.039(2) 0.001(3)
C12 0.067(3) 0.118(4) 0.097(3) -0.011(3) 0.034(3) 0.026(2)
C13 0.052(2) 0.072(3) 0.077(3) 0.008(2) 0.0175(18) 0.012(2)

loop_
_atom_type_symbol
_atom_type_description
_atom_type_scat_dispersion_real
_atom_type_scat_dispersion_imag
_atom_type_scat_source
C C 0.0033 0.0016 'International Tables Vol C Tables 4.2.6.8 and 6.1.1.4'
H H 0.0000 0.0000 'International Tables Vol C Tables 4.2.6.8 and 6.1.1.4'
O O 0.0106 0.0060 'International Tables Vol C Tables 4.2.6.8 and 6.1.1.4'
N N 0.0061 0.0033 'International Tables Vol C Tables 4.2.6.8 and 6.1.1.4'
S S 0.1246 0.1234 'International Tables Vol C Tables 4.2.6.8 and 6.1.1.4'

loop_
_geom_angle_atom_site_label_1
_geom_angle_atom_site_label_2
_geom_angle_atom_site_label_3
_geom_angle
C1 N1 N2 113.3(2)
C1 N1 H1 123.3
N2 N1 H1 123.3
C2 N2 N1 104.1(3)
C7 N3 C3 120.0(2)
C7 N3 H3 120.0
C3 N3 H3 120.0
C2 O1 C1 106.8(2)
N1 C1 O1 103.6(3)
N1 C1 S1 132.0(2)
O1 C1 S1 124.4(2)
N2 C2 O1 112.2(3)
N2 C2 C3 127.7(3)
O1 C2 C3 120.1(2)
N3 C3 C2 109.9(2)
N3 C3 C4 112.0(2)
C2 C3 C4 112.7(3)
N3 C3 H3A 107.4
C2 C3 H3A 107.4
C4 C3 H3A 107.4
C5 C4 C6 110.7(3)
C5 C4 C3 110.7(3)
C6 C4 C3 109.6(2)
C5 C4 H4 108.6
C6 C4 H4 108.6
C3 C4 H4 108.6
C4 C5 H5A 109.5
C4 C5 H5B 109.5
H5A C5 H5B 109.5
C4 C5 H5C 109.5
H5A C5 H5C 109.5
H5B C5 H5C 109.5
C4 C6 H6A 109.5
C4 C6 H6B 109.5
H6A C6 H6B 109.5
C4 C6 H6C 109.5
H6A C6 H6C 109.5
H6B C6 H6C 109.5
O2 C7 N3 120.9(3)
O2 C7 C8 122.2(3)
N3 C7 C8 116.9(2)
C9 C8 C13 119.2(3)
C9 C8 C7 122.4(3)
C13 C8 C7 118.4(3)
C8 C9 C10 121.0(3)
C8 C9 H9 119.5
C10 C9 H9 119.5
C11 C10 C9 119.0(4)
C11 C10 H10 120.5
C9 C10 H10 120.5
C12 C11 C10 120.2(4)
C12 C11 H11 119.9
C10 C11 H11 119.9
C11 C12 C13 120.7(4)
C11 C12 H12 119.7
C13 C12 H12 119.7
C12 C13 C8 119.8(3)
C12 C13 H13 120.1
C8 C13 H13 120.1

loop_
_geom_bond_atom_site_label_1
_geom_bond_atom_site_label_2
_geom_bond_distance
N1 C1 1.335(3)
N1 N2 1.381(3)
N1 H1 0.8600
N2 C2 1.279(3)
N3 C7 1.351(3)
N3 C3 1.466(3)
N3 H3 0.8600
O1 C2 1.382(4)
O1 C1 1.387(3)
O2 C7 1.225(3)
S1 C1 1.633(3)
C2 C3 1.490(4)
C3 C4 1.540(3)
C3 H3A 0.9800
C4 C5 1.526(4)
C4 C6 1.535(4)
C4 H4 0.9800
C5 H5A 0.9600
C5 H5B 0.9600
C5 H5C 0.9600
C6 H6A 0.9600
C6 H6B 0.9600
C6 H6C 0.9600
C7 C8 1.494(3)
C8 C9 1.371(4)
C8 C13 1.388(4)
C9 C10 1.392(4)
C9 H9 0.9300
C10 C11 1.376(5)
C10 H10 0.9300
C11 C12 1.371(5)
C11 H11 0.9300
C12 C13 1.378(4)
C12 H12 0.9300
C13 H13 0.9300

loop_
_geom_hbond_atom_site_label_D
_geom_hbond_atom_site_label_H
_geom_hbond_atom_site_label_A
_geom_hbond_distance_DH
_geom_hbond_distance_HA
_geom_hbond_distance_DA
_geom_hbond_angle_DHA
_geom_hbond_site_symmetry_A
N1 H1 O2 0.86 1.94 2.730(3) 152 2_645

loop_
_geom_torsion_atom_site_label_1
_geom_torsion_atom_site_label_2
_geom_torsion_atom_site_label_3
_geom_torsion_atom_site_label_4
_geom_torsion
C1 N1 N2 C2 1.5(3)
N2 N1 C1 O1 -1.1(3)
N2 N1 C1 S1 179.8(2)
C2 O1 C1 N1 0.4(3)
C2 O1 C1 S1 179.6(2)
N1 N2 C2 O1 -1.2(3)
N1 N2 C2 C3 -178.8(3)
C1 O1 C2 N2 0.5(3)
C1 O1 C2 C3 178.4(2)
C7 N3 C3 C2 -81.0(3)
C7 N3 C3 C4 153.1(3)
N2 C2 C3 N3 113.6(3)
O1 C2 C3 N3 -63.9(3)
N2 C2 C3 C4 -120.8(3)
O1 C2 C3 C4 61.7(3)
N3 C3 C4 C5 -58.7(3)
C2 C3 C4 C5 176.9(3)
N3 C3 C4 C6 178.9(3)
C2 C3 C4 C6 54.5(3)
C3 N3 C7 O2 -0.7(4)
C3 N3 C7 C8 176.9(3)
O2 C7 C8 C9 137.6(3)
N3 C7 C8 C9 -40.0(4)
O2 C7 C8 C13 -39.1(4)
N3 C7 C8 C13 143.3(3)
C13 C8 C9 C10 3.3(5)
C7 C8 C9 C10 -173.3(3)
C8 C9 C10 C11 -4.1(5)
C9 C10 C11 C12 1.8(6)
C10 C11 C12 C13 1.2(6)
C11 C12 C13 C8 -2.0(6)
C9 C8 C13 C12 -0.3(5)
C7 C8 C13 C12 176.6(3)
